data_4101185
_journal_name_full 'Journal of the American Chemical Society'
_journal_paper_doi 10.1021/ja056631g
_journal_year 2006
_chemical_formula_moiety 'C26 H29 N6 O5 S2 Zn, Cl O4, 3(H2 O)'
_chemical_formula_sum 'C26 H35 Cl N6 O12 S2 Zn'
_chemical_formula_weight 788.54
_space_group_IT_number 14
_symmetry_cell_setting monoclinic
_symmetry_space_group_name_Hall '-P 2ybc'
_symmetry_space_group_name_H-M 'P 1 21/c 1'
_cell_angle_alpha 90.00
_cell_angle_beta 107.108(2)
_cell_angle_gamma 90.00
_cell_formula_units_Z 4
_cell_length_a 10.4359(10)
_cell_length_b 26.531(3)
_cell_length_c 12.5068(12)
_cell_measurement_temperature 123(2)
_cell_volume 3309.7(6)
_diffrn_ambient_temperature 123(2)
_exptl_crystal_density_diffrn 1.583
_cod_depositor_comments
;
The following automatic conversions were performed:
'_symmetry_cell_setting' value 'Monoclinic' changed to 'monoclinic'
according to '/home/saulius/struct/CIF-dictionaries/cif_core.dic'
dictionary named 'cif_core.dic' version 2.4.1 from 2010-06-29.

Automatic conversion script
Id: cif_fix_enum 1527 2010-12-29 10:47:43Z saulius 
;
_cod_original_sg_symbol_H-M 'P 21/c'
_cod_database_code 4101185

loop_
_symmetry_equiv_pos_as_xyz
'x, y, z'
'-x, y+1/2, -z+1/2'
'-x, -y, -z'
'x, -y-1/2, z-1/2'

loop_
_atom_site_label
_atom_site_type_symbol
_atom_site_fract_x
_atom_site_fract_y
_atom_site_fract_z
_atom_site_U_iso_or_equiv
_atom_site_adp_type
_atom_site_occupancy
_atom_site_symmetry_multiplicity
_atom_site_calc_flag
_atom_site_refinement_flags
_atom_site_disorder_assembly
_atom_site_disorder_group
Zn1 Zn 0.63139(3) 0.574781(11) 0.25095(3) 0.02807(10) Uani 1 1 d . . .
N1 N 0.8402(3) 0.55785(9) 0.23890(19) 0.0294(5) Uani 1 1 d . . .
C1 C 0.9407(3) 0.58102(10) 0.3346(2) 0.0291(6) Uani 1 1 d . . .
H1A H 1.0185 0.5924 0.3110 0.035 Uiso 1 1 calc R . .
H1B H 0.9727 0.5557 0.3948 0.035 Uiso 1 1 calc R . .
C2 C 0.8801(3) 0.62583(10) 0.3788(2) 0.0237(5) Uani 1 1 d . . .
C3 C 0.9549(3) 0.66460(10) 0.4454(2) 0.0253(5) Uani 1 1 d . . .
H3A H 1.0492 0.6663 0.4590 0.030 Uiso 1 1 calc R . .
C4 C 0.8899(3) 0.70008(10) 0.4906(2) 0.0244(5) Uani 1 1 d . . .
H4A H 0.9399 0.7262 0.5361 0.029 Uiso 1 1 calc R . .
C5 C 0.7484(2) 0.69792(9) 0.4697(2) 0.0217(5) Uani 1 1 d . . .
C6 C 0.6660(2) 0.73095(9) 0.5124(2) 0.0230(5) Uani 1 1 d . . .
C7 C 0.5290(3) 0.72627(10) 0.4752(2) 0.0249(5) Uani 1 1 d . . .
H7A H 0.4761 0.7489 0.5033 0.030 Uiso 1 1 calc R . .
C8 C 0.4632(2) 0.68932(9) 0.3970(2) 0.0227(5) Uani 1 1 d . . .
C9 C 0.5368(2) 0.65363(9) 0.3571(2) 0.0218(5) Uani 1 1 d . . .
O1 O 0.48778(18) 0.61678(7) 0.29058(16) 0.0280(4) Uani 1 1 d . . .
C10 C 0.6819(2) 0.65998(9) 0.3964(2) 0.0207(5) Uani 1 1 d . . .
N2 N 0.7490(2) 0.62548(8) 0.35477(17) 0.0223(4) Uani 1 1 d . . .
C11 C 0.8416(4) 0.57953(11) 0.1312(3) 0.0419(8) Uani 1 1 d . . .
H11A H 0.9037 0.5598 0.1011 0.050 Uiso 1 1 calc R . .
H11B H 0.8761 0.6145 0.1435 0.050 Uiso 1 1 calc R . .
C12 C 0.7051(5) 0.58010(11) 0.0461(3) 0.0475(9) Uani 1 1 d . . .
C13 C 0.6917(6) 0.58504(14) -0.0674(3) 0.0722(15) Uani 1 1 d . . .
H13A H 0.7679 0.5841 -0.0941 0.087 Uiso 1 1 calc R . .
C14 C 0.5638(8) 0.59136(19) -0.1406(4) 0.100(2) Uani 1 1 d . . .
H14A H 0.5522 0.5960 -0.2182 0.120 Uiso 1 1 calc R . .
C15 C 0.4556(7) 0.59095(18) -0.1017(4) 0.093(2) Uani 1 1 d . . .
H15A H 0.3681 0.5952 -0.1518 0.111 Uiso 1 1 calc R . .
C16 C 0.4735(5) 0.58427(13) 0.0111(3) 0.0625(12) Uani 1 1 d . . .
H16A H 0.3973 0.5835 0.0381 0.075 Uiso 1 1 calc R . .
N3 N 0.5968(3) 0.57875(9) 0.0840(2) 0.0428(7) Uani 1 1 d . . .
C17 C 0.8436(3) 0.50236(10) 0.2386(2) 0.0326(6) Uani 1 1 d . . .
H17A H 0.9379 0.4908 0.2637 0.039 Uiso 1 1 calc R . .
H17B H 0.8028 0.4900 0.1614 0.039 Uiso 1 1 calc R . .
C18 C 0.7689(3) 0.48034(10) 0.3143(2) 0.0267(5) Uani 1 1 d . . .
C19 C 0.8072(3) 0.43529(11) 0.3698(2) 0.0311(6) Uani 1 1 d . . .
H19A H 0.8856 0.4184 0.3651 0.037 Uiso 1 1 calc R . .
C20 C 0.7304(3) 0.41498(12) 0.4325(3) 0.0372(7) Uani 1 1 d . . .
H20A H 0.7551 0.3838 0.4704 0.045 Uiso 1 1 calc R . .
C21 C 0.6176(3) 0.44045(12) 0.4393(3) 0.0369(7) Uani 1 1 d . . .
H21A H 0.5640 0.4273 0.4823 0.044 Uiso 1 1 calc R . .
C22 C 0.5848(3) 0.48528(11) 0.3821(2) 0.0328(6) Uani 1 1 d . . .
H22A H 0.5073 0.5029 0.3867 0.039 Uiso 1 1 calc R . .
N4 N 0.6579(2) 0.50499(8) 0.32041(19) 0.0280(5) Uani 1 1 d . . .
S1 S 0.73437(7) 0.77523(3) 0.61894(6) 0.03000(16) Uani 1 1 d . . .
O2 O 0.8455(2) 0.80013(8) 0.5957(2) 0.0408(5) Uani 1 1 d . . .
O3 O 0.6248(2) 0.80502(8) 0.63074(19) 0.0400(5) Uani 1 1 d . . .
N5 N 0.7944(2) 0.74452(10) 0.7357(2) 0.0348(6) Uani 1 1 d . . .
C23 C 0.9318(3) 0.72459(13) 0.7642(3) 0.0436(8) Uani 1 1 d . . .
H23A H 0.9665 0.7199 0.8454 0.065 Uiso 1 1 calc R . .
H23B H 0.9891 0.7484 0.7396 0.065 Uiso 1 1 calc R . .
H23C H 0.9314 0.6921 0.7267 0.065 Uiso 1 1 calc R . .
C24 C 0.6998(4) 0.71153(14) 0.7672(3) 0.0458(8) Uani 1 1 d . . .
H24A H 0.7356 0.7025 0.8464 0.069 Uiso 1 1 calc R . .
H24B H 0.6863 0.6809 0.7215 0.069 Uiso 1 1 calc R . .
H24C H 0.6140 0.7290 0.7549 0.069 Uiso 1 1 calc R . .
S2 S 0.28691(6) 0.69080(2) 0.34954(6) 0.02455(14) Uani 1 1 d . . .
O4 O 0.24327(19) 0.72062(9) 0.42740(18) 0.0385(5) Uani 1 1 d . . .
O5 O 0.23593(19) 0.64058(7) 0.32773(18) 0.0329(4) Uani 1 1 d . . .
N6 N 0.2415(2) 0.72065(10) 0.2301(2) 0.0330(5) Uani 1 1 d . . .
C25 C 0.2769(4) 0.77414(13) 0.2342(4) 0.0570(11) Uani 1 1 d . . .
H25A H 0.2230 0.7908 0.1658 0.086 Uiso 1 1 calc R . .
H25B H 0.3723 0.7776 0.2401 0.086 Uiso 1 1 calc R . .
H25C H 0.2592 0.7898 0.2994 0.086 Uiso 1 1 calc R . .
C26 C 0.2612(4) 0.69354(16) 0.1332(3) 0.0541(10) Uani 1 1 d . . .
H26A H 0.2111 0.7106 0.0640 0.081 Uiso 1 1 calc R . .
H26B H 0.2287 0.6589 0.1326 0.081 Uiso 1 1 calc R . .
H26C H 0.3568 0.6931 0.1386 0.081 Uiso 1 1 calc R . .
O11 O 0.2925(4) 0.54844(14) 0.1888(4) 0.1146(16) Uani 1 1 d . . .
H11C H 0.2447 0.5325 0.2206 0.138 Uiso 1 1 d R . .
H11D H 0.3526 0.5692 0.2200 0.138 Uiso 1 1 d R . .
O12 O -0.0966(4) 0.46422(14) 0.0040(3) 0.0932(11) Uani 1 1 d . . .
H12A H -0.1672 0.4794 -0.0306 0.140 Uiso 1 1 d R . .
H12B H -0.0455 0.4840 0.0494 0.140 Uiso 0.50 1 d PR . .
H12C H -0.0580 0.4536 -0.0418 0.140 Uiso 0.50 1 d PR . .
Cl1 Cl 0.1918(3) 0.43890(11) 0.3664(2) 0.0418(5) Uani 0.629(5) 1 d PDU A 1
O6 O 0.1852(6) 0.4669(2) 0.2695(3) 0.0791(17) Uani 0.629(5) 1 d PDU A 1
O7 O 0.1142(4) 0.39451(14) 0.3375(5) 0.0688(16) Uani 0.629(5) 1 d PDU A 1
O8 O 0.3255(4) 0.4267(3) 0.4222(5) 0.083(2) Uani 0.629(5) 1 d PDU A 1
O9 O 0.1340(4) 0.46567(19) 0.4376(3) 0.0562(13) Uani 0.629(5) 1 d PDU A 1
O13 O -0.1204(7) 0.3830(2) 0.1265(6) 0.107(2) Uani 0.629(5) 1 d P A 1
H13B H -0.0553 0.3910 0.1815 0.128 Uiso 0.629(5) 1 d PR A 1
H13C H -0.1423 0.4081 0.0841 0.128 Uiso 0.629(5) 1 d PR A 1
Cl1' Cl 0.1942(5) 0.4318(2) 0.3388(4) 0.0418(5) Uani 0.371(5) 1 d PDU A 2
O6' O 0.2319(13) 0.4819(3) 0.3257(14) 0.176(8) Uani 0.371(5) 1 d PDU A 2
O7' O 0.1033(8) 0.4146(4) 0.2396(9) 0.122(6) Uani 0.371(5) 1 d PDU A 2
O8' O 0.3108(6) 0.4020(3) 0.3698(9) 0.082(3) Uani 0.371(5) 1 d PDU A 2
O9' O 0.1295(13) 0.4301(8) 0.4228(9) 0.254(12) Uani 0.371(5) 1 d PDU A 2
O13' O 0.006(2) 0.3688(10) 0.0598(18) 0.243(12) Uani 0.371(5) 1 d P A 2
H13D H -0.0343 0.3945 0.0271 0.292 Uiso 0.371(5) 1 d PR A 2
H13E H 0.0469 0.3769 0.1259 0.292 Uiso 0.371(5) 1 d PR A 2

loop_
_atom_site_aniso_label
_atom_site_aniso_U_11
_atom_site_aniso_U_22
_atom_site_aniso_U_33
_atom_site_aniso_U_23
_atom_site_aniso_U_13
_atom_site_aniso_U_12
Zn1 0.03090(18) 0.02296(16) 0.02711(17) -0.00663(12) 0.00347(13) 0.00376(12)
N1 0.0425(13) 0.0210(11) 0.0293(12) 0.0008(9) 0.0178(10) 0.0065(9)
C1 0.0293(14) 0.0268(13) 0.0359(15) 0.0004(11) 0.0168(12) 0.0052(11)
C2 0.0257(12) 0.0238(12) 0.0247(13) 0.0036(10) 0.0122(10) 0.0037(10)
C3 0.0197(12) 0.0263(13) 0.0318(14) 0.0036(10) 0.0104(10) 0.0006(10)
C4 0.0220(12) 0.0230(12) 0.0280(13) -0.0003(10) 0.0072(10) -0.0027(9)
C5 0.0206(11) 0.0205(11) 0.0251(12) -0.0006(9) 0.0084(10) -0.0005(9)
C6 0.0214(12) 0.0202(12) 0.0276(13) -0.0057(10) 0.0075(10) 0.0002(9)
C7 0.0232(12) 0.0238(12) 0.0293(13) -0.0035(10) 0.0100(10) 0.0015(10)
C8 0.0159(11) 0.0259(12) 0.0264(13) -0.0001(10) 0.0061(10) -0.0007(9)
C9 0.0219(12) 0.0203(11) 0.0227(12) 0.0009(9) 0.0059(10) -0.0003(9)
O1 0.0236(9) 0.0232(9) 0.0332(10) -0.0061(8) 0.0024(8) -0.0008(7)
C10 0.0198(11) 0.0196(11) 0.0236(12) -0.0002(9) 0.0077(10) 0.0015(9)
N2 0.0249(10) 0.0207(10) 0.0223(11) -0.0013(8) 0.0085(9) 0.0023(8)
C11 0.076(2) 0.0233(14) 0.0377(17) 0.0032(12) 0.0339(17) 0.0086(14)
C12 0.094(3) 0.0193(14) 0.0276(15) -0.0037(11) 0.0156(17) -0.0023(15)
C13 0.145(5) 0.040(2) 0.032(2) -0.0072(15) 0.027(2) -0.021(2)
C14 0.190(7) 0.061(3) 0.026(2) 0.0006(19) -0.003(3) -0.059(4)
C15 0.140(5) 0.062(3) 0.038(2) 0.010(2) -0.033(3) -0.046(3)
C16 0.087(3) 0.0371(19) 0.039(2) -0.0032(15) -0.0188(19) -0.0125(19)
N3 0.0673(19) 0.0240(12) 0.0283(13) -0.0040(10) 0.0004(13) 0.0001(12)
C17 0.0474(17) 0.0239(13) 0.0316(15) 0.0010(11) 0.0195(13) 0.0076(12)
C18 0.0300(13) 0.0261(13) 0.0227(13) -0.0029(10) 0.0057(11) 0.0004(10)
C19 0.0287(14) 0.0325(15) 0.0300(14) 0.0050(11) 0.0051(11) 0.0018(11)
C20 0.0314(15) 0.0397(16) 0.0359(16) 0.0111(13) 0.0027(13) -0.0006(12)
C21 0.0315(15) 0.0426(17) 0.0366(16) 0.0044(13) 0.0099(13) -0.0059(13)
C22 0.0260(13) 0.0359(15) 0.0353(15) -0.0051(12) 0.0071(12) -0.0026(11)
N4 0.0296(11) 0.0253(11) 0.0266(12) -0.0039(9) 0.0042(9) 0.0014(9)
S1 0.0255(3) 0.0235(3) 0.0393(4) -0.0127(3) 0.0069(3) -0.0007(2)
O2 0.0374(12) 0.0254(10) 0.0595(14) -0.0135(10) 0.0141(11) -0.0094(9)
O3 0.0353(11) 0.0327(11) 0.0486(13) -0.0193(9) 0.0069(10) 0.0080(9)
N5 0.0293(12) 0.0359(13) 0.0358(14) -0.0125(11) 0.0043(10) 0.0003(10)
C23 0.0350(16) 0.0498(19) 0.0390(17) -0.0135(15) 0.0001(13) 0.0103(14)
C24 0.0471(19) 0.052(2) 0.0381(18) -0.0076(15) 0.0121(15) -0.0067(16)
S2 0.0164(3) 0.0295(3) 0.0286(3) 0.0024(3) 0.0080(2) -0.0012(2)
O4 0.0214(9) 0.0545(13) 0.0424(12) -0.0099(10) 0.0137(9) 0.0021(9)
O5 0.0232(9) 0.0327(10) 0.0418(12) 0.0056(9) 0.0080(8) -0.0079(8)
N6 0.0232(11) 0.0385(13) 0.0356(13) 0.0119(11) 0.0063(10) 0.0012(10)
C25 0.0377(18) 0.0397(19) 0.085(3) 0.0275(19) 0.0052(18) -0.0049(15)
C26 0.054(2) 0.077(3) 0.0330(18) 0.0163(17) 0.0162(16) 0.0174(19)
O11 0.121(3) 0.075(2) 0.148(4) -0.050(3) 0.040(3) -0.063(2)
O12 0.126(3) 0.089(3) 0.076(2) -0.0084(19) 0.047(2) 0.011(2)
Cl1 0.0307(4) 0.0545(10) 0.0398(13) 0.0105(8) 0.0096(8) -0.0062(5)
O6 0.120(5) 0.081(4) 0.042(3) 0.016(2) 0.033(3) -0.022(3)
O7 0.045(2) 0.038(2) 0.119(5) 0.006(2) 0.019(3) -0.0041(18)
O8 0.024(2) 0.138(6) 0.082(4) 0.013(4) 0.008(2) 0.003(2)
O9 0.040(2) 0.090(3) 0.037(2) -0.011(2) 0.0080(18) -0.012(2)
O13 0.111(5) 0.075(4) 0.132(6) -0.024(4) 0.032(4) -0.005(4)
Cl1' 0.0307(4) 0.0545(10) 0.0398(13) 0.0105(8) 0.0096(8) -0.0062(5)
O6' 0.157(14) 0.040(4) 0.28(2) 0.005(8) -0.023(12) -0.028(5)
O7' 0.073(6) 0.093(8) 0.150(9) -0.083(8) -0.047(6) 0.046(5)
O8' 0.040(4) 0.066(5) 0.118(9) -0.027(5) -0.009(4) 0.006(3)
O9' 0.107(12) 0.58(4) 0.106(8) 0.156(15) 0.080(9) 0.136(16)
O13' 0.22(2) 0.32(3) 0.19(2) 0.02(2) 0.076(18) -0.07(2)

loop_
_geom_bond_atom_site_label_1
_geom_bond_atom_site_label_2
_geom_bond_distance
_geom_bond_site_symmetry_2
_geom_bond_publ_flag
Zn1 N3 2.015(3) . ?
Zn1 N2 2.016(2) . ?
Zn1 N4 2.029(2) . ?
Zn1 O1 2.0421(19) . ?
Zn1 N1 2.273(2) . ?
N1 C11 1.469(4) . ?
N1 C17 1.473(3) . ?
N1 C1 1.474(4) . ?
C1 C2 1.525(3) . ?
C1 H1A 0.9900 . ?
C1 H1B 0.9900 . ?
C2 N2 1.312(3) . ?
C2 C3 1.406(4) . ?
C3 C4 1.375(4) . ?
C3 H3A 0.9500 . ?
C4 C5 1.423(3) . ?
C4 H4A 0.9500 . ?
C5 C10 1.401(3) . ?
C5 C6 1.437(3) . ?
C6 C7 1.373(4) . ?
C6 S1 1.762(3) . ?
C7 C8 1.412(4) . ?
C7 H7A 0.9500 . ?
C8 C9 1.400(3) . ?
C8 S2 1.759(2) . ?
C9 O1 1.288(3) . ?
C9 C10 1.458(3) . ?
C10 N2 1.346(3) . ?
C11 C12 1.507(5) . ?
C11 H11A 0.9900 . ?
C11 H11B 0.9900 . ?
C12 N3 1.348(5) . ?
C12 C13 1.390(5) . ?
C13 C14 1.389(9) . ?
C13 H13A 0.9500 . ?
C14 C15 1.354(9) . ?
C14 H14A 0.9500 . ?
C15 C16 1.380(6) . ?
C15 H15A 0.9500 . ?
C16 N3 1.349(5) . ?
C16 H16A 0.9500 . ?
C17 C18 1.509(4) . ?
C17 H17A 0.9900 . ?
C17 H17B 0.9900 . ?
C18 N4 1.352(3) . ?
C18 C19 1.381(4) . ?
C19 C20 1.384(4) . ?
C19 H19A 0.9500 . ?
C20 C21 1.381(4) . ?
C20 H20A 0.9500 . ?
C21 C22 1.378(4) . ?
C21 H21A 0.9500 . ?
C22 N4 1.341(4) . ?
C22 H22A 0.9500 . ?
S1 O3 1.433(2) . ?
S1 O2 1.437(2) . ?
S1 N5 1.628(3) . ?
N5 C24 1.458(4) . ?
N5 C23 1.470(4) . ?
C23 H23A 0.9800 . ?
C23 H23B 0.9800 . ?
C23 H23C 0.9800 . ?
C24 H24A 0.9800 . ?
C24 H24B 0.9800 . ?
C24 H24C 0.9800 . ?
S2 O4 1.429(2) . ?
S2 O5 1.431(2) . ?
S2 N6 1.633(2) . ?
N6 C25 1.464(4) . ?
N6 C26 1.474(4) . ?
C25 H25A 0.9800 . ?
C25 H25B 0.9800 . ?
C25 H25C 0.9800 . ?
C26 H26A 0.9800 . ?
C26 H26B 0.9800 . ?
C26 H26C 0.9800 . ?
O11 H11C 0.8377 . ?
O11 H11D 0.8394 . ?
O12 H12A 0.8398 . ?
O12 H12B 0.8396 . ?
O12 H12C 0.8399 . ?
Cl1 O8 1.402(3) . ?
Cl1 O9 1.406(3) . ?
Cl1 O6 1.406(3) . ?
Cl1 O7 1.415(3) . ?
O13 H13B 0.8398 . ?
O13 H13C 0.8399 . ?
Cl1' O7' 1.397(4) . ?
Cl1' O8' 1.406(4) . ?
Cl1' O9' 1.407(4) . ?
Cl1' O6' 1.410(4) . ?
O13' H13D 0.8397 . ?
O13' H13E 0.8397 . ?
